data_7016085
loop_
_publ_author_name
'Popovici, Cristinel'
'Fern\'andez, Ignacio'
'O\~na-Burgos, Pascual'
'Roces, Laura'
'Garc\'ia-Granda, Santiago'
'Ortiz, Fernando L\'opez'

_publ_section_title
;
 Synthesis and structure of tridentate bis(phosphinic amide)-phosphine
 oxide complexes of yttrium nitrate. Applications of (31)P,(89)Y NMR
 methods in structural elucidation in solution.
;
_journal_issue 25
_journal_name_full 'Dalton transactions (Cambridge, England : 2003)'
_journal_page_first 6691
_journal_page_last 6703
_journal_paper_doi 10.1039/c1dt10194c
_journal_volume 40
_journal_year 2011
_chemical_formula_moiety 'C84 H102 N5 O9 P6 Y, C2 H3 N, 2(N O3)'
_chemical_formula_sum 'C86 H105 N8 O15 P6 Y'
_chemical_formula_weight 1765.51
_chemical_name_systematic
;
?
;
_space_group_IT_number 2
_symmetry_cell_setting triclinic
_symmetry_space_group_name_Hall '-P 1'
_symmetry_space_group_name_H-M 'P -1'
_atom_sites_solution_hydrogens geom
_atom_sites_solution_primary direct
_atom_sites_solution_secondary difmap
_audit_conform_dict_location ftp://ftp.iucr.org/pub/cif_core.dic
_audit_conform_dict_name cif_core.dic
_audit_conform_dict_version 2.4
_audit_creation_date 2010-12-28T22:01:06-00:00
_audit_creation_method 'WinGX routine CIF_UPDATE'
_cell_angle_alpha 74.596(2)
_cell_angle_beta 73.845(3)
_cell_angle_gamma 62.892(3)
_cell_formula_units_Z 2
_cell_length_a 14.831(2)
_cell_length_b 15.879(2)
_cell_length_c 23.473(3)
_cell_measurement_reflns_used 988
_cell_measurement_temperature 150(2)
_cell_measurement_theta_max 15.53
_cell_measurement_theta_min 2.318
_cell_volume 4663.6(11)
_computing_cell_refinement 'Bruker Smart'
_computing_data_collection 'Bruker Smart'
_computing_data_reduction 'Bruker Saint'
_computing_structure_refinement 'SHELXL-97 '
_computing_structure_solution 'SHELXS-86 '
_diffrn_ambient_temperature 150(2)
_diffrn_measured_fraction_theta_full 0.985
_diffrn_measured_fraction_theta_max 0.985
_diffrn_measurement_device_type 'CCD area detector'
_diffrn_measurement_method 'phi and omega scan'
_diffrn_radiation_monochromator graphite
_diffrn_radiation_type MoK\a
_diffrn_radiation_wavelength 0.71073
_diffrn_reflns_av_R_equivalents 0.0547
_diffrn_reflns_av_unetI/netI 0.1739
_diffrn_reflns_limit_h_max 16
_diffrn_reflns_limit_h_min -17
_diffrn_reflns_limit_k_max 18
_diffrn_reflns_limit_k_min -18
_diffrn_reflns_limit_l_max 27
_diffrn_reflns_limit_l_min -24
_diffrn_reflns_number 24286
_diffrn_reflns_theta_full 24.45
_diffrn_reflns_theta_max 24.45
_diffrn_reflns_theta_min 0.92
_exptl_absorpt_coefficient_mu 0.792
_exptl_absorpt_correction_T_max 0.9964
_exptl_absorpt_correction_T_min 0.6352
_exptl_absorpt_correction_type refdelf
_exptl_absorpt_process_details
;
Parkin S,Moezzi B & Hope H, (1995) J. Appl. Cryst. 28, 53-56
Linear fit to sin(theta)/lambda - 12 parameters
;
_exptl_crystal_colour colourless
_exptl_crystal_density_diffrn 1.257
_exptl_crystal_density_method 'not measured'
_exptl_crystal_description prism
_exptl_crystal_F_000 1852
_exptl_crystal_size_max 0.422
_exptl_crystal_size_mid 0.216
_exptl_crystal_size_min 0.1
_platon_squeeze_details
;
;
_refine_diff_density_max 1.178
_refine_diff_density_min -0.729
_refine_diff_density_rms 0.066
_refine_ls_extinction_method none
_refine_ls_goodness_of_fit_ref 0.804
_refine_ls_hydrogen_treatment constr
_refine_ls_matrix_type full
_refine_ls_number_parameters 1016
_refine_ls_number_reflns 15189
_refine_ls_number_restraints 3
_refine_ls_restrained_S_all 0.804
_refine_ls_R_factor_all 0.1044
_refine_ls_R_factor_gt 0.0576
_refine_ls_shift/su_max 0.001
_refine_ls_shift/su_mean 0
_refine_ls_structure_factor_coef Fsqd
_refine_ls_weighting_details 'calc w=1/[\s^2^(Fo^2^)+(0.0469P)^2^+0.0000P] where P=(Fo^2^+2Fc^2^)/3'
_refine_ls_weighting_scheme calc
_refine_ls_wR_factor_gt 0.1201
_refine_ls_wR_factor_ref 0.1293
_reflns_number_gt 7436
_reflns_number_total 15189
_reflns_threshold_expression >2sigma(I)
_cod_data_source_file c1dt10194c.txt
_cod_data_source_block 478_2m_nitrato
_cod_original_cell_volume 4663.7(11)
_cod_database_code 7016085

loop_
_symmetry_equiv_pos_as_xyz
'x, y, z'
'-x, -y, -z'

loop_
_atom_site_label
_atom_site_type_symbol
_atom_site_fract_x
_atom_site_fract_y
_atom_site_fract_z
_atom_site_U_iso_or_equiv
_atom_site_adp_type
_atom_site_occupancy
_atom_site_symmetry_multiplicity
_atom_site_calc_flag
_atom_site_refinement_flags
_atom_site_disorder_assembly
_atom_site_disorder_group
Y1 Y 1.04371(4) 0.27348(3) 0.21585(2) 0.02835(14) Uani 1 1 d . . .
P1 P 0.81725(10) 0.31276(10) 0.33883(6) 0.0388(4) Uani 1 1 d . . .
P2 P 1.01162(10) 0.39607(10) 0.33363(6) 0.0362(4) Uani 1 1 d . . .
P3 P 0.99176(10) 0.53717(9) 0.19076(6) 0.0368(4) Uani 1 1 d . . .
P4 P 1.03683(10) 0.05705(9) 0.17885(6) 0.0333(3) Uani 1 1 d . . .
P5 P 1.21199(10) 0.02968(9) 0.26358(6) 0.0319(3) Uani 1 1 d . . .
P6 P 1.32073(10) 0.18038(9) 0.15058(6) 0.0321(3) Uani 1 1 d . . .
O1 O 0.9018(2) 0.2764(2) 0.28687(14) 0.0376(9) Uani 1 1 d . . .
O2 O 1.0580(2) 0.3125(2) 0.30114(13) 0.0310(8) Uani 1 1 d . . .
O3 O 1.0050(2) 0.4356(2) 0.19889(13) 0.0321(8) Uani 1 1 d . . .
O4 O 1.0453(2) 0.1457(2) 0.18393(13) 0.0327(8) Uani 1 1 d . . .
O5 O 1.1444(2) 0.1318(2) 0.26988(13) 0.0314(8) Uani 1 1 d . . .
O6 O 1.2091(2) 0.2416(2) 0.17027(14) 0.0351(9) Uani 1 1 d . . .
O8 O 1.0413(3) 0.3172(2) 0.10630(14) 0.0355(9) Uani 1 1 d . . .
O7 O 0.8951(2) 0.3495(2) 0.16659(15) 0.0379(9) Uani 1 1 d . . .
O9 O 0.8999(3) 0.3700(3) 0.07062(17) 0.0636(12) Uani 1 1 d . . .
N1 N 0.8356(3) 0.2377(3) 0.40192(19) 0.0477(12) Uani 1 1 d . . .
N2 N 1.0440(3) 0.5819(3) 0.12652(17) 0.0371(11) Uani 1 1 d . . .
N3 N 0.9226(3) 0.0750(3) 0.17119(19) 0.0389(11) Uani 1 1 d . . .
N5 N 0.9434(4) 0.3466(3) 0.1133(2) 0.0404(12) Uani 1 1 d . . .
N4 N 1.3969(3) 0.1778(3) 0.19011(18) 0.0369(11) Uani 1 1 d . . .
C1 C 0.7970(4) 0.4300(3) 0.3503(2) 0.0396(14) Uani 1 1 d . . .
C2 C 0.8726(4) 0.4639(3) 0.3437(2) 0.0355(13) Uani 1 1 d . . .
C3 C 0.8403(4) 0.5581(4) 0.3514(2) 0.0461(15) Uani 1 1 d . . .
H3 H 0.891 0.5819 0.3457 0.055 Uiso 1 1 calc R . .
C4 C 0.7385(5) 0.6181(4) 0.3668(3) 0.0598(17) Uani 1 1 d . . .
H4 H 0.7192 0.6818 0.3718 0.072 Uiso 1 1 calc R . .
C5 C 0.6663(5) 0.5841(5) 0.3746(3) 0.0675(19) Uani 1 1 d . . .
H5 H 0.5955 0.6242 0.3857 0.081 Uiso 1 1 calc R . .
C6 C 0.6950(4) 0.4912(4) 0.3665(2) 0.0580(17) Uani 1 1 d . . .
H6 H 0.643 0.4689 0.3723 0.07 Uiso 1 1 calc R . .
C7 C 0.6975(4) 0.3333(4) 0.3214(2) 0.0403(14) Uani 1 1 d . . .
C8 C 0.6628(4) 0.4030(4) 0.2729(3) 0.0615(18) Uani 1 1 d . . .
H8 H 0.7035 0.4364 0.2492 0.074 Uiso 1 1 calc R . .
C9 C 0.5679(5) 0.4246(5) 0.2583(3) 0.0684(19) Uani 1 1 d . . .
H9 H 0.5453 0.4717 0.2246 0.082 Uiso 1 1 calc R . .
C10 C 0.5097(5) 0.3789(5) 0.2920(3) 0.073(2) Uani 1 1 d . . .
H10 H 0.4435 0.3967 0.284 0.087 Uiso 1 1 calc R . .
C11 C 0.5456(5) 0.3054(6) 0.3387(3) 0.091(2) Uani 1 1 d . . .
H11 H 0.5074 0.2685 0.3599 0.109 Uiso 1 1 calc R . .
C12 C 0.6385(5) 0.2860(5) 0.3544(3) 0.0678(19) Uani 1 1 d . . .
H12 H 0.6604 0.2393 0.3884 0.081 Uiso 1 1 calc R . .
C13 C 1.0379(4) 0.3543(4) 0.4094(2) 0.0448(15) Uani 1 1 d . . .
C14 C 1.1232(5) 0.2714(4) 0.4188(3) 0.0618(18) Uani 1 1 d . . .
H14 H 1.1643 0.2363 0.3868 0.074 Uiso 1 1 calc R . .
C15 C 1.1492(6) 0.2385(5) 0.4763(3) 0.102(3) Uani 1 1 d . . .
H15 H 1.209 0.1815 0.4833 0.122 Uiso 1 1 calc R . .
C16 C 1.0875(7) 0.2895(6) 0.5226(3) 0.094(3) Uani 1 1 d . . .
H16 H 1.104 0.2666 0.5618 0.112 Uiso 1 1 calc R . .
C17 C 1.0047(6) 0.3706(5) 0.5125(3) 0.078(2) Uani 1 1 d . . .
H17 H 0.9634 0.4054 0.5446 0.094 Uiso 1 1 calc R . .
C18 C 0.9782(5) 0.4047(4) 0.4569(3) 0.0650(18) Uani 1 1 d . . .
H18 H 0.9191 0.4627 0.4506 0.078 Uiso 1 1 calc R . .
C19 C 1.0645(4) 0.4848(3) 0.3014(2) 0.0387(13) Uani 1 1 d . . .
C20 C 1.0506(4) 0.5468(3) 0.2458(2) 0.0362(13) Uani 1 1 d . . .
C21 C 1.0856(4) 0.6190(4) 0.2309(2) 0.0548(16) Uani 1 1 d . . .
H21 H 1.072 0.6638 0.195 0.066 Uiso 1 1 calc R . .
C22 C 1.1397(5) 0.6277(4) 0.2670(3) 0.0610(18) Uani 1 1 d . . .
H22 H 1.1643 0.6767 0.2556 0.073 Uiso 1 1 calc R . .
C23 C 1.1570(5) 0.5644(4) 0.3193(3) 0.0667(19) Uani 1 1 d . . .
H23 H 1.1964 0.568 0.3436 0.08 Uiso 1 1 calc R . .
C24 C 1.1186(4) 0.4961(4) 0.3371(3) 0.0492(15) Uani 1 1 d . . .
H24 H 1.1289 0.4553 0.3747 0.059 Uiso 1 1 calc R . .
C25 C 0.8568(4) 0.6150(4) 0.2030(2) 0.0453(15) Uani 1 1 d . . .
C26 C 0.7846(4) 0.5857(4) 0.1996(2) 0.0539(16) Uani 1 1 d . . .
H26 H 0.8066 0.5222 0.1931 0.065 Uiso 1 1 calc R . .
C27 C 0.6809(5) 0.6463(5) 0.2053(3) 0.078(2) Uani 1 1 d . . .
H27 H 0.6326 0.6251 0.2018 0.093 Uiso 1 1 calc R . .
C28 C 0.6487(6) 0.7371(6) 0.2161(3) 0.096(3) Uani 1 1 d . . .
H28 H 0.578 0.7798 0.2188 0.115 Uiso 1 1 calc R . .
C29 C 0.7185(6) 0.7671(5) 0.2232(3) 0.086(3) Uani 1 1 d . . .
H29 H 0.6949 0.8291 0.2329 0.103 Uiso 1 1 calc R . .
C30 C 0.8218(5) 0.7077(4) 0.2164(2) 0.0661(19) Uani 1 1 d . . .
H30 H 0.8696 0.729 0.2206 0.079 Uiso 1 1 calc R . .
C31 C 0.7707(6) 0.2696(5) 0.4581(3) 0.073(2) Uani 1 1 d . . .
H31 H 0.7096 0.3274 0.4454 0.088 Uiso 1 1 calc R . .
C32 C 0.8075(6) 0.3022(6) 0.4941(3) 0.128(3) Uani 1 1 d . . .
H32A H 0.8353 0.348 0.4687 0.192 Uiso 1 1 calc R . .
H32B H 0.8619 0.2475 0.5132 0.192 Uiso 1 1 calc R . .
H32C H 0.7507 0.3337 0.5252 0.192 Uiso 1 1 calc R . .
C33 C 0.7253(6) 0.2009(6) 0.4993(3) 0.125(3) Uani 1 1 d . . .
H33A H 0.6973 0.1791 0.4757 0.187 Uiso 1 1 calc R . .
H33B H 0.6701 0.2339 0.5305 0.187 Uiso 1 1 calc R . .
H33C H 0.7793 0.1455 0.5182 0.187 Uiso 1 1 calc R . .
C34 C 0.9243(6) 0.1403(5) 0.4008(3) 0.099(3) Uani 1 1 d . . .
H34 H 0.9718 0.1465 0.3618 0.119 Uiso 1 1 calc R . .
C35 C 0.9861(6) 0.1153(5) 0.4489(4) 0.152(4) Uani 1 1 d . . .
H35A H 1.0037 0.1685 0.4472 0.228 Uiso 1 1 calc R . .
H35B H 1.0495 0.0573 0.4423 0.228 Uiso 1 1 calc R . .
H35C H 0.9453 0.1038 0.4885 0.228 Uiso 1 1 calc R . .
C36 C 0.8870(6) 0.0715(5) 0.3959(4) 0.126(3) Uani 1 1 d . . .
H36A H 0.8477 0.0981 0.3632 0.189 Uiso 1 1 calc R . .
H36B H 0.8426 0.0594 0.4338 0.189 Uiso 1 1 calc R . .
H36C H 0.9459 0.0112 0.3875 0.189 Uiso 1 1 calc R . .
C37 C 0.9931(4) 0.6274(3) 0.0728(2) 0.0441(14) Uani 1 1 d . . .
H37 H 1.051 0.6249 0.038 0.053 Uiso 1 1 calc R . .
C38 C 0.9445(4) 0.5707(4) 0.0598(2) 0.0532(16) Uani 1 1 d . . .
H38A H 0.9941 0.5036 0.0603 0.08 Uiso 1 1 calc R . .
H38B H 0.9247 0.5974 0.0201 0.08 Uiso 1 1 calc R . .
H38C H 0.8832 0.5743 0.0905 0.08 Uiso 1 1 calc R . .
C39 C 0.9238(4) 0.7327(3) 0.0708(2) 0.0610(17) Uani 1 1 d . . .
H39A H 0.9603 0.7657 0.0784 0.092 Uiso 1 1 calc R . .
H39B H 0.8617 0.7408 0.1017 0.092 Uiso 1 1 calc R . .
H39C H 0.9043 0.7599 0.0311 0.092 Uiso 1 1 calc R . .
C40 C 1.1587(4) 0.5389(4) 0.1104(2) 0.0468(15) Uani 1 1 d . . .
H40 H 1.1858 0.5071 0.1487 0.056 Uiso 1 1 calc R . .
C41 C 1.1998(4) 0.6176(4) 0.0805(3) 0.0676(18) Uani 1 1 d . . .
H41A H 1.1725 0.6659 0.1068 0.101 Uiso 1 1 calc R . .
H41B H 1.1774 0.6482 0.0418 0.101 Uiso 1 1 calc R . .
H41C H 1.2752 0.5884 0.0743 0.101 Uiso 1 1 calc R . .
C42 C 1.2007(4) 0.4630(3) 0.0711(2) 0.0473(15) Uani 1 1 d . . .
H42A H 1.1756 0.413 0.091 0.071 Uiso 1 1 calc R . .
H42B H 1.2761 0.4345 0.0643 0.071 Uiso 1 1 calc R . .
H42C H 1.1775 0.4922 0.0324 0.071 Uiso 1 1 calc R . .
C43 C 1.0670(3) -0.0309(3) 0.2466(2) 0.0320(12) Uani 1 1 d . . .
C44 C 1.1384(3) -0.0432(3) 0.2809(2) 0.0338(13) Uani 1 1 d . . .
C45 C 1.1543(4) -0.1145(3) 0.3314(2) 0.0431(14) Uani 1 1 d . . .
H45 H 1.2032 -0.1238 0.3539 0.052 Uiso 1 1 calc R . .
C46 C 1.1004(4) -0.1724(4) 0.3497(2) 0.0483(15) Uani 1 1 d . . .
H46 H 1.1109 -0.2194 0.3849 0.058 Uiso 1 1 calc R . .
C47 C 1.0320(4) -0.1603(4) 0.3160(3) 0.0477(15) Uani 1 1 d . . .
H47 H 0.9953 -0.1998 0.3275 0.057 Uiso 1 1 calc R . .
C48 C 1.0165(4) -0.0912(4) 0.2656(2) 0.0414(14) Uani 1 1 d . . .
H48 H 0.9692 -0.0846 0.2428 0.05 Uiso 1 1 calc R . .
C49 C 1.1296(4) 0.0027(3) 0.1167(2) 0.0334(13) Uani 1 1 d . . .
C50 C 1.1666(4) -0.0940(4) 0.1141(2) 0.0404(14) Uani 1 1 d . . .
H50 H 1.1458 -0.135 0.1472 0.049 Uiso 1 1 calc R . .
C51 C 1.2335(4) -0.1309(4) 0.0639(2) 0.0418(14) Uani 1 1 d . . .
H51 H 1.2576 -0.1969 0.062 0.05 Uiso 1 1 calc R . .
C52 C 1.2652(4) -0.0715(4) 0.0164(2) 0.0463(15) Uani 1 1 d . . .
H52 H 1.3107 -0.0967 -0.0183 0.056 Uiso 1 1 calc R . .
C53 C 1.2312(4) 0.0238(4) 0.0192(2) 0.0469(15) Uani 1 1 d . . .
H53 H 1.2537 0.0642 -0.0135 0.056 Uiso 1 1 calc R . .
C54 C 1.1638(4) 0.0612(4) 0.0700(2) 0.0362(13) Uani 1 1 d . . .
H54 H 1.1416 0.1267 0.0724 0.043 Uiso 1 1 calc R . .
C55 C 1.2976(4) -0.0191(3) 0.3174(2) 0.0329(13) Uani 1 1 d . . .
C56 C 1.3915(4) -0.0971(4) 0.3115(2) 0.0479(15) Uani 1 1 d . . .
H56 H 1.4141 -0.1291 0.2779 0.058 Uiso 1 1 calc R . .
C57 C 1.4527(4) -0.1286(4) 0.3541(3) 0.0574(17) Uani 1 1 d . . .
H57 H 1.5167 -0.183 0.3502 0.069 Uiso 1 1 calc R . .
C58 C 1.4213(5) -0.0818(5) 0.4019(3) 0.0621(19) Uani 1 1 d . . .
H58 H 1.4646 -0.103 0.4306 0.074 Uiso 1 1 calc R . .
C59 C 1.3286(5) -0.0052(4) 0.4087(3) 0.0557(17) Uani 1 1 d . . .
H59 H 1.3066 0.0261 0.4426 0.067 Uiso 1 1 calc R . .
C60 C 1.2667(4) 0.0269(4) 0.3661(2) 0.0444(15) Uani 1 1 d . . .
H60 H 1.2024 0.081 0.3705 0.053 Uiso 1 1 calc R . .
C61 C 1.2990(3) 0.0009(3) 0.1930(2) 0.0295(12) Uani 1 1 d . . .
C62 C 1.3466(3) 0.0574(3) 0.1516(2) 0.0290(12) Uani 1 1 d . . .
C63 C 1.4235(4) 0.0141(3) 0.1039(2) 0.0372(13) Uani 1 1 d . . .
H63 H 1.4566 0.0509 0.0754 0.045 Uiso 1 1 calc R . .
C64 C 1.4524(3) -0.0781(3) 0.0971(2) 0.0372(13) Uani 1 1 d . . .
H64 H 1.5049 -0.1042 0.0647 0.045 Uiso 1 1 calc R . .
C65 C 1.4055(4) -0.1325(3) 0.1369(2) 0.0397(14) Uani 1 1 d . . .
H65 H 1.4248 -0.1966 0.1327 0.048 Uiso 1 1 calc R . .
C66 C 1.3287(4) -0.0920(3) 0.1841(2) 0.0355(13) Uani 1 1 d . . .
H66 H 1.2953 -0.1296 0.2114 0.043 Uiso 1 1 calc R . .
C67 C 1.3551(4) 0.2267(3) 0.0732(2) 0.0333(13) Uani 1 1 d . . .
C68 C 1.2875(4) 0.2471(3) 0.0337(2) 0.0403(14) Uani 1 1 d . . .
H68 H 1.2267 0.236 0.0485 0.048 Uiso 1 1 calc R . .
C69 C 1.3107(4) 0.2830(4) -0.0257(2) 0.0441(14) Uani 1 1 d . . .
H69 H 1.2657 0.2963 -0.052 0.053 Uiso 1 1 calc R . .
C70 C 1.3985(4) 0.3003(3) -0.0480(2) 0.0425(14) Uani 1 1 d . . .
H70 H 1.4127 0.3261 -0.0892 0.051 Uiso 1 1 calc R . .
C71 C 1.4651(4) 0.2802(3) -0.0109(2) 0.0405(14) Uani 1 1 d . . .
H71 H 1.5251 0.2925 -0.0261 0.049 Uiso 1 1 calc R . .
C72 C 1.4440(4) 0.2415(3) 0.0493(2) 0.0363(13) Uani 1 1 d . . .
H72 H 1.4918 0.2249 0.0744 0.044 Uiso 1 1 calc R . .
C73 C 0.8923(4) 0.0571(4) 0.1221(3) 0.0561(16) Uani 1 1 d . . .
H73 H 0.8155 0.091 0.1304 0.067 Uiso 1 1 calc R . .
C74 C 0.9099(5) -0.0425(4) 0.1239(3) 0.094(2) Uani 1 1 d . . .
H74A H 0.8874 -0.0696 0.1651 0.141 Uiso 1 1 calc R . .
H74B H 0.9835 -0.0805 0.1109 0.141 Uiso 1 1 calc R . .
H74C H 0.8706 -0.0437 0.097 0.141 Uiso 1 1 calc R . .
C75 C 0.9217(4) 0.1073(5) 0.0595(3) 0.074(2) Uani 1 1 d . . .
H75A H 0.9052 0.1738 0.0613 0.112 Uiso 1 1 calc R . .
H75B H 0.8831 0.1063 0.0321 0.112 Uiso 1 1 calc R . .
H75C H 0.9957 0.074 0.0449 0.112 Uiso 1 1 calc R . .
C76 C 0.8341(5) 0.1347(5) 0.2129(3) 0.0672(19) Uani 1 1 d . . .
H76 H 0.8644 0.1511 0.2393 0.081 Uiso 1 1 calc R . .
C77 C 0.7657(4) 0.2271(4) 0.1819(3) 0.094(3) Uani 1 1 d . . .
H77A H 0.8067 0.2618 0.1563 0.141 Uiso 1 1 calc R . .
H77B H 0.7139 0.2659 0.2118 0.141 Uiso 1 1 calc R . .
H77C H 0.7312 0.2147 0.157 0.141 Uiso 1 1 calc R . .
C78 C 0.7728(4) 0.0801(5) 0.2543(3) 0.085(2) Uani 1 1 d . . .
H78A H 0.8193 0.0205 0.2753 0.128 Uiso 1 1 calc R . .
H78B H 0.7388 0.0649 0.2306 0.128 Uiso 1 1 calc R . .
H78C H 0.7207 0.1195 0.2838 0.128 Uiso 1 1 calc R . .
C79 C 1.4832(4) 0.0891(4) 0.2114(2) 0.0478(15) Uani 1 1 d . . .
H79 H 1.4658 0.0345 0.2131 0.057 Uiso 1 1 calc R . .
C80 C 1.5854(4) 0.0723(4) 0.1664(3) 0.0615(18) Uani 1 1 d . . .
H80A H 1.575 0.0756 0.1263 0.092 Uiso 1 1 calc R . .
H80B H 1.6377 0.0089 0.1789 0.092 Uiso 1 1 calc R . .
H80C H 1.6084 0.1216 0.1654 0.092 Uiso 1 1 calc R . .
C81 C 1.4969(5) 0.0835(5) 0.2737(3) 0.087(2) Uani 1 1 d . . .
H81A H 1.4316 0.0929 0.3018 0.13 Uiso 1 1 calc R . .
H81B H 1.5183 0.1334 0.2737 0.13 Uiso 1 1 calc R . .
H81C H 1.5498 0.0204 0.2862 0.13 Uiso 1 1 calc R . .
C82 C 1.3727(4) 0.2809(5) 0.1988(3) 0.087(3) Uani 1 1 d . . .
H82 H 1.3248 0.326 0.1707 0.104 Uiso 1 1 calc R . .
C83 C 1.4640(5) 0.3039(5) 0.1801(3) 0.100(2) Uani 1 1 d . . .
H83A H 1.4966 0.2923 0.1388 0.151 Uiso 1 1 calc R . .
H83B H 1.5133 0.2631 0.207 0.151 Uiso 1 1 calc R . .
H83C H 1.4425 0.3714 0.1821 0.151 Uiso 1 1 calc R . .
C84 C 1.3115(4) 0.2975(6) 0.2615(4) 0.124(4) Uani 1 1 d . . .
H84A H 1.2519 0.2821 0.2688 0.186 Uiso 1 1 calc R . .
H84B H 1.2876 0.3649 0.2649 0.186 Uiso 1 1 calc R . .
H84C H 1.3553 0.2564 0.2912 0.186 Uiso 1 1 calc R . .
N1S N 0.6455(4) 0.2949(5) 0.0454(3) 0.093(2) Uani 1 1 d . . .
C2S C 0.6361(5) 0.3627(6) 0.0582(3) 0.078(2) Uani 1 1 d . . .
C1S C 0.6240(5) 0.4494(4) 0.0750(3) 0.097(2) Uani 1 1 d . . .
H1S H 0.6693 0.4326 0.1034 0.146 Uiso 1 1 calc R . .
H2S H 0.5522 0.4833 0.0938 0.146 Uiso 1 1 calc R . .
H3S H 0.6422 0.4909 0.039 0.146 Uiso 1 1 calc R . .
N1NI N 0.3808(5) 0.6313(4) 0.1732(3) 0.0724(17) Uani 1 1 d D . .
O1NI O 0.4676(4) 0.6270(3) 0.1650(2) 0.1031(18) Uani 1 1 d D . .
O2NI O 0.3041(4) 0.7053(3) 0.1844(3) 0.115(2) Uani 1 1 d D . .
O3NI O 0.3707(4) 0.5573(4) 0.1784(3) 0.132(2) Uani 1 1 d D . .
N2NI N 0.7779 0.833 0.3324 0.170(3) Uiso 1 1 d GU . .
O6NI O 0.8493(2) 0.75826(19) 0.3469(2) 0.144(2) Uiso 1 1 d GU . .
O5NI O 0.68990(16) 0.8539(4) 0.3622(2) 0.227(3) Uiso 1 1 d GU . .
O4NI O 0.7915(4) 0.8807(4) 0.28328(16) 0.367(6) Uiso 1 1 d GU . .

loop_
_atom_site_aniso_label
_atom_site_aniso_U_11
_atom_site_aniso_U_22
_atom_site_aniso_U_33
_atom_site_aniso_U_23
_atom_site_aniso_U_13
_atom_site_aniso_U_12
Y1 0.0280(3) 0.0286(3) 0.0278(3) -0.0048(2) -0.0046(2) -0.0114(2)
P1 0.0364(9) 0.0466(9) 0.0304(9) -0.0051(7) -0.0018(7) -0.0175(8)
P2 0.0436(10) 0.0356(8) 0.0299(8) -0.0065(7) -0.0065(7) -0.0163(7)
P3 0.0409(9) 0.0282(8) 0.0332(9) -0.0045(7) -0.0038(7) -0.0095(7)
P4 0.0332(9) 0.0335(8) 0.0378(9) -0.0061(7) -0.0094(7) -0.0157(7)
P5 0.0322(9) 0.0302(8) 0.0367(9) -0.0022(7) -0.0102(7) -0.0152(7)
P6 0.0292(9) 0.0266(8) 0.0409(9) -0.0056(7) -0.0043(7) -0.0130(7)
O1 0.042(2) 0.050(2) 0.028(2) -0.0070(17) -0.0049(17) -0.0258(18)
O2 0.035(2) 0.036(2) 0.0266(19) -0.0106(16) -0.0050(15) -0.0161(17)
O3 0.027(2) 0.0257(19) 0.034(2) -0.0033(16) -0.0055(15) -0.0044(16)
O4 0.034(2) 0.032(2) 0.037(2) -0.0070(16) -0.0118(16) -0.0140(16)
O5 0.030(2) 0.0305(19) 0.037(2) -0.0044(16) -0.0098(16) -0.0136(16)
O6 0.028(2) 0.0286(19) 0.043(2) -0.0056(16) -0.0032(16) -0.0089(16)
O8 0.031(2) 0.041(2) 0.033(2) -0.0054(17) -0.0047(17) -0.0134(18)
O7 0.037(2) 0.048(2) 0.025(2) -0.0051(18) -0.0036(17) -0.0157(18)
O9 0.062(3) 0.097(3) 0.039(3) 0.007(2) -0.022(2) -0.041(3)
N1 0.047(3) 0.041(3) 0.031(3) -0.005(2) 0.003(2) -0.004(2)
N2 0.038(3) 0.030(2) 0.032(3) -0.003(2) -0.002(2) -0.008(2)
N3 0.027(3) 0.053(3) 0.048(3) -0.019(2) -0.011(2) -0.017(2)
N5 0.041(3) 0.040(3) 0.040(3) 0.004(2) -0.018(3) -0.017(3)
N4 0.030(3) 0.037(3) 0.048(3) -0.017(2) -0.005(2) -0.013(2)
C1 0.031(3) 0.033(3) 0.038(3) -0.008(3) -0.002(3) 0.000(3)
C2 0.035(3) 0.032(3) 0.030(3) -0.008(3) 0.001(2) -0.008(3)
C3 0.041(4) 0.048(4) 0.037(3) -0.013(3) 0.010(3) -0.015(3)
C4 0.056(5) 0.051(4) 0.060(4) -0.015(3) -0.005(4) -0.012(4)
C5 0.056(5) 0.059(5) 0.060(5) -0.026(4) 0.003(4) 0.000(4)
C6 0.053(4) 0.061(4) 0.056(4) -0.017(3) -0.010(3) -0.016(4)
C7 0.037(4) 0.057(4) 0.029(3) -0.007(3) 0.001(3) -0.026(3)
C8 0.048(4) 0.078(5) 0.062(5) -0.011(4) -0.006(3) -0.031(4)
C9 0.045(4) 0.080(5) 0.076(5) -0.010(4) -0.018(4) -0.020(4)
C10 0.039(4) 0.102(6) 0.081(6) -0.040(5) -0.007(4) -0.022(4)
C11 0.075(6) 0.144(8) 0.088(6) -0.019(5) -0.008(5) -0.078(5)
C12 0.071(5) 0.087(5) 0.060(5) -0.009(4) -0.007(4) -0.049(4)
C13 0.062(4) 0.047(4) 0.029(3) -0.003(3) -0.013(3) -0.025(3)
C14 0.094(5) 0.046(4) 0.052(4) -0.003(3) -0.032(4) -0.027(4)
C15 0.167(8) 0.063(5) 0.078(6) -0.001(5) -0.081(6) -0.023(5)
C16 0.164(9) 0.089(6) 0.048(5) 0.000(5) -0.053(5) -0.057(6)
C17 0.110(7) 0.088(6) 0.042(4) -0.016(4) -0.019(4) -0.040(5)
C18 0.079(5) 0.078(5) 0.035(4) -0.014(4) -0.008(3) -0.028(4)
C19 0.043(4) 0.032(3) 0.036(3) -0.012(3) 0.000(3) -0.013(3)
C20 0.044(4) 0.027(3) 0.038(3) -0.012(3) -0.004(3) -0.013(3)
C21 0.087(5) 0.043(4) 0.038(4) -0.009(3) -0.004(3) -0.032(4)
C22 0.092(5) 0.053(4) 0.059(5) -0.018(4) -0.003(4) -0.050(4)
C23 0.088(5) 0.067(5) 0.074(5) -0.034(4) -0.015(4) -0.044(4)
C24 0.060(4) 0.046(4) 0.050(4) -0.017(3) -0.009(3) -0.025(3)
C25 0.038(4) 0.034(4) 0.033(3) 0.006(3) -0.002(3) 0.001(3)
C26 0.046(4) 0.059(4) 0.037(4) -0.001(3) -0.004(3) -0.012(4)
C27 0.039(4) 0.097(6) 0.052(4) -0.012(4) -0.007(3) 0.010(4)
C28 0.051(6) 0.093(7) 0.060(5) 0.004(5) 0.011(4) 0.021(5)
C29 0.072(6) 0.045(5) 0.067(5) -0.001(4) 0.014(5) 0.019(4)
C30 0.075(5) 0.041(4) 0.051(4) -0.005(3) -0.001(4) -0.005(4)
C31 0.126(6) 0.065(5) 0.049(5) 0.004(4) -0.023(4) -0.059(5)
C32 0.163(9) 0.176(9) 0.072(6) -0.024(6) -0.018(6) -0.094(7)
C33 0.138(7) 0.193(9) 0.050(5) -0.003(5) 0.021(5) -0.105(7)
C34 0.131(7) 0.095(6) 0.053(5) 0.008(4) -0.017(5) -0.043(6)
C35 0.127(7) 0.146(8) 0.191(10) 0.109(7) -0.118(7) -0.086(6)
C36 0.215(10) 0.118(7) 0.101(7) -0.004(6) -0.047(6) -0.114(7)
C37 0.054(4) 0.035(3) 0.035(3) -0.001(3) -0.006(3) -0.016(3)
C38 0.052(4) 0.053(4) 0.041(4) -0.005(3) -0.006(3) -0.013(3)
C39 0.072(5) 0.031(3) 0.052(4) 0.002(3) -0.011(3) -0.002(3)
C40 0.050(4) 0.046(4) 0.040(4) -0.009(3) -0.005(3) -0.018(3)
C41 0.076(5) 0.074(5) 0.062(4) -0.024(4) 0.012(3) -0.045(4)
C42 0.045(4) 0.042(3) 0.042(4) -0.007(3) 0.006(3) -0.015(3)
C43 0.029(3) 0.033(3) 0.032(3) -0.003(2) -0.002(2) -0.014(3)
C44 0.029(3) 0.029(3) 0.043(3) -0.002(3) -0.003(3) -0.016(3)
C45 0.049(4) 0.037(3) 0.041(4) 0.003(3) -0.008(3) -0.020(3)
C46 0.056(4) 0.040(3) 0.047(4) 0.006(3) -0.004(3) -0.029(3)
C47 0.047(4) 0.045(4) 0.064(4) -0.003(3) -0.012(3) -0.032(3)
C48 0.046(4) 0.045(4) 0.042(4) -0.003(3) -0.012(3) -0.027(3)
C49 0.042(3) 0.033(3) 0.035(3) -0.009(3) -0.015(3) -0.018(3)
C50 0.042(4) 0.040(3) 0.046(4) -0.009(3) -0.013(3) -0.019(3)
C51 0.045(4) 0.036(3) 0.051(4) -0.015(3) -0.020(3) -0.012(3)
C52 0.031(3) 0.057(4) 0.049(4) -0.016(3) -0.011(3) -0.010(3)
C53 0.049(4) 0.055(4) 0.038(4) -0.001(3) -0.009(3) -0.025(3)
C54 0.036(3) 0.034(3) 0.041(4) -0.004(3) -0.016(3) -0.013(3)
C55 0.032(3) 0.028(3) 0.041(3) 0.003(3) -0.010(3) -0.018(3)
C56 0.041(4) 0.047(4) 0.049(4) -0.003(3) -0.014(3) -0.011(3)
C57 0.047(4) 0.056(4) 0.056(4) 0.011(4) -0.023(4) -0.014(3)
C58 0.062(5) 0.081(5) 0.053(5) 0.015(4) -0.031(4) -0.041(4)
C59 0.059(5) 0.061(4) 0.050(4) -0.002(3) -0.023(4) -0.023(4)
C60 0.046(4) 0.040(3) 0.053(4) -0.002(3) -0.015(3) -0.022(3)
C61 0.023(3) 0.030(3) 0.037(3) -0.006(2) -0.010(2) -0.010(2)
C62 0.028(3) 0.035(3) 0.028(3) -0.008(2) -0.005(2) -0.015(3)
C63 0.034(3) 0.040(3) 0.040(3) -0.003(3) -0.007(3) -0.019(3)
C64 0.031(3) 0.029(3) 0.047(4) -0.013(3) 0.000(3) -0.010(3)
C65 0.042(4) 0.025(3) 0.054(4) -0.012(3) -0.013(3) -0.010(3)
C66 0.031(3) 0.034(3) 0.046(4) -0.004(3) -0.012(3) -0.015(3)
C67 0.025(3) 0.022(3) 0.046(4) -0.012(2) 0.000(3) -0.005(2)
C68 0.035(3) 0.036(3) 0.047(4) -0.013(3) 0.002(3) -0.014(3)
C69 0.043(4) 0.044(4) 0.042(4) -0.018(3) -0.008(3) -0.009(3)
C70 0.039(4) 0.037(3) 0.039(4) -0.005(3) 0.000(3) -0.011(3)
C71 0.031(3) 0.036(3) 0.049(4) -0.007(3) 0.003(3) -0.015(3)
C72 0.030(3) 0.028(3) 0.047(4) -0.006(3) -0.005(3) -0.010(3)
C73 0.056(4) 0.070(4) 0.058(4) -0.014(4) -0.018(3) -0.033(4)
C74 0.117(6) 0.087(6) 0.122(7) -0.037(5) -0.046(5) -0.054(5)
C75 0.054(4) 0.128(6) 0.053(4) -0.005(4) -0.018(3) -0.047(4)
C76 0.045(4) 0.097(5) 0.079(5) -0.054(4) -0.012(4) -0.024(4)
C77 0.034(4) 0.075(5) 0.175(8) -0.054(5) -0.016(5) -0.009(4)
C78 0.050(4) 0.156(7) 0.050(4) -0.032(5) -0.005(3) -0.038(5)
C79 0.063(4) 0.050(4) 0.049(4) 0.006(3) -0.025(3) -0.038(3)
C80 0.043(4) 0.044(4) 0.102(5) -0.014(4) -0.028(4) -0.012(3)
C81 0.103(6) 0.140(7) 0.059(5) 0.014(5) -0.037(4) -0.089(5)
C82 0.034(4) 0.158(7) 0.117(6) -0.108(6) 0.032(4) -0.060(4)
C83 0.145(7) 0.102(6) 0.080(6) -0.036(5) -0.009(5) -0.067(6)
C84 0.037(4) 0.202(9) 0.186(9) -0.167(7) 0.019(5) -0.043(5)
N1S 0.080(5) 0.104(5) 0.116(6) -0.031(5) -0.003(4) -0.057(4)
C2S 0.077(5) 0.084(6) 0.083(6) -0.019(5) 0.009(4) -0.051(5)
C1S 0.119(7) 0.067(5) 0.109(7) -0.023(5) 0.007(5) -0.052(5)
N1NI 0.067(5) 0.046(4) 0.101(5) 0.010(3) -0.018(4) -0.031(4)
O1NI 0.068(4) 0.077(4) 0.141(5) 0.006(3) 0.007(3) -0.037(3)
O2NI 0.070(4) 0.051(3) 0.185(6) 0.009(3) -0.003(4) -0.019(3)
O3NI 0.105(4) 0.079(4) 0.233(7) -0.033(4) -0.062(4) -0.034(3)

loop_
_atom_type_symbol
_atom_type_description
_atom_type_scat_dispersion_real
_atom_type_scat_dispersion_imag
_atom_type_scat_source
C C 0.0033 0.0016 'International Tables Vol C Tables 4.2.6.8 and 6.1.1.4'
H H 0 0 'International Tables Vol C Tables 4.2.6.8 and 6.1.1.4'
N N 0.0061 0.0033 'International Tables Vol C Tables 4.2.6.8 and 6.1.1.4'
O O 0.0106 0.006 'International Tables Vol C Tables 4.2.6.8 and 6.1.1.4'
P P 0.1023 0.0942 'International Tables Vol C Tables 4.2.6.8 and 6.1.1.4'
Y Y -2.7962 3.5667 'International Tables Vol C Tables 4.2.6.8 and 6.1.1.4'

loop_
_geom_angle_atom_site_label_1
_geom_angle_atom_site_label_2
_geom_angle_atom_site_label_3
_geom_angle
_geom_angle_site_symmetry_1
_geom_angle_site_symmetry_3
_geom_angle_publ_flag
O6 Y1 O1 161.87(10) . . ?
O6 Y1 O3 90.60(10) . . ?
O1 Y1 O3 97.79(11) . . ?
O6 Y1 O5 73.64(10) . . ?
O1 Y1 O5 89.73(10) . . ?
O3 Y1 O5 139.47(10) . . ?
O6 Y1 O4 92.47(10) . . ?
O1 Y1 O4 88.97(11) . . ?
O3 Y1 O4 147.76(10) . . ?
O5 Y1 O4 71.60(10) . . ?
O6 Y1 O2 94.71(10) . . ?
O1 Y1 O2 73.05(10) . . ?
O3 Y1 O2 71.40(10) . . ?
O5 Y1 O2 72.98(10) . . ?
O4 Y1 O2 140.10(10) . . ?
O6 Y1 O7 126.19(11) . . ?
O1 Y1 O7 71.72(11) . . ?
O3 Y1 O7 75.15(10) . . ?
O5 Y1 O7 143.89(10) . . ?
O4 Y1 O7 77.22(10) . . ?
O2 Y1 O7 126.64(11) . . ?
O6 Y1 O8 74.52(11) . . ?
O1 Y1 O8 122.89(11) . . ?
O3 Y1 O8 78.04(10) . . ?
O5 Y1 O8 129.66(11) . . ?
O4 Y1 O8 71.93(10) . . ?
O2 Y1 O8 147.50(10) . . ?
O7 Y1 O8 51.93(10) . . ?
O6 Y1 N5 100.87(12) . . ?
O1 Y1 N5 96.70(12) . . ?
O3 Y1 N5 76.70(11) . . ?
O5 Y1 N5 142.07(11) . . ?
O4 Y1 N5 71.20(11) . . ?
O2 Y1 N5 144.50(12) . . ?
O7 Y1 N5 25.66(11) . . ?
O8 Y1 N5 26.37(10) . . ?
O1 P1 N1 112.6(2) . . ?
O1 P1 C7 108.3(2) . . ?
N1 P1 C7 109.4(2) . . ?
O1 P1 C1 113.3(2) . . ?
N1 P1 C1 108.8(2) . . ?
C7 P1 C1 104.1(2) . . ?
O2 P2 C19 114.4(2) . . ?
O2 P2 C13 109.1(2) . . ?
C19 P2 C13 105.1(2) . . ?
O2 P2 C2 117.8(2) . . ?
C19 P2 C2 105.1(2) . . ?
C13 P2 C2 104.2(2) . . ?
O3 P3 N2 118.0(2) . . ?
O3 P3 C25 109.5(2) . . ?
N2 P3 C25 107.0(2) . . ?
O3 P3 C20 108.9(2) . . ?
N2 P3 C20 104.3(2) . . ?
C25 P3 C20 108.7(3) . . ?
O4 P4 N3 114.49(19) . . ?
O4 P4 C49 110.8(2) . . ?
N3 P4 C49 108.2(2) . . ?
O4 P4 C43 108.9(2) . . ?
N3 P4 C43 107.3(2) . . ?
C49 P4 C43 106.8(2) . . ?
O5 P5 C55 108.0(2) . . ?
O5 P5 C61 119.5(2) . . ?
C55 P5 C61 103.5(2) . . ?
O5 P5 C44 112.2(2) . . ?
C55 P5 C44 107.0(2) . . ?
C61 P5 C44 105.7(2) . . ?
O6 P6 N4 114.1(2) . . ?
O6 P6 C67 106.75(19) . . ?
N4 P6 C67 110.2(2) . . ?
O6 P6 C62 113.40(19) . . ?
N4 P6 C62 106.8(2) . . ?
C67 P6 C62 105.2(2) . . ?
P1 O1 Y1 154.45(19) . . ?
P2 O2 Y1 138.95(18) . . ?
P3 O3 Y1 172.95(18) . . ?
P4 O4 Y1 166.39(19) . . ?
P5 O5 Y1 140.38(18) . . ?
P6 O6 Y1 156.60(18) . . ?
N5 O8 Y1 94.2(3) . . ?
N5 O7 Y1 97.5(3) . . ?
C31 N1 C34 121.8(5) . . ?
C31 N1 P1 119.0(4) . . ?
C34 N1 P1 119.0(4) . . ?
C40 N2 C37 112.9(4) . . ?
C40 N2 P3 117.4(3) . . ?
C37 N2 P3 123.9(3) . . ?
C73 N3 C76 114.0(4) . . ?
C73 N3 P4 129.4(4) . . ?
C76 N3 P4 115.4(4) . . ?
O9 N5 O7 122.3(5) . . ?
O9 N5 O8 121.8(5) . . ?
O7 N5 O8 115.9(4) . . ?
O9 N5 Y1 174.3(3) . . ?
O7 N5 Y1 56.8(2) . . ?
O8 N5 Y1 59.4(2) . . ?
C79 N4 C82 124.3(4) . . ?
C79 N4 P6 123.9(3) . . ?
C82 N4 P6 111.6(3) . . ?
C6 C1 C2 117.8(5) . . ?
C6 C1 P1 114.9(4) . . ?
C2 C1 P1 127.3(4) . . ?
C3 C2 C1 118.3(5) . . ?
C3 C2 P2 113.6(4) . . ?
C1 C2 P2 127.9(4) . . ?
C4 C3 C2 123.0(5) . . ?
C4 C3 H3 118.5 . . ?
C2 C3 H3 118.5 . . ?
C5 C4 C3 118.4(6) . . ?
C5 C4 H4 120.8 . . ?
C3 C4 H4 120.8 . . ?
C4 C5 C6 120.5(6) . . ?
C4 C5 H5 119.8 . . ?
C6 C5 H5 119.8 . . ?
C1 C6 C5 122.0(6) . . ?
C1 C6 H6 119 . . ?
C5 C6 H6 119 . . ?
C12 C7 C8 118.8(5) . . ?
C12 C7 P1 123.2(4) . . ?
C8 C7 P1 117.9(4) . . ?
C7 C8 C9 120.5(5) . . ?
C7 C8 H8 119.7 . . ?
C9 C8 H8 119.7 . . ?
C10 C9 C8 119.9(6) . . ?
C10 C9 H9 120 . . ?
C8 C9 H9 120 . . ?
C9 C10 C11 120.3(6) . . ?
C9 C10 H10 119.9 . . ?
C11 C10 H10 119.9 . . ?
C10 C11 C12 119.6(6) . . ?
C10 C11 H11 120.2 . . ?
C12 C11 H11 120.2 . . ?
C7 C12 C11 120.6(6) . . ?
C7 C12 H12 119.7 . . ?
C11 C12 H12 119.7 . . ?
C14 C13 C18 119.6(5) . . ?
C14 C13 P2 117.2(4) . . ?
C18 C13 P2 123.1(5) . . ?
C13 C14 C15 119.2(6) . . ?
C13 C14 H14 120.4 . . ?
C15 C14 H14 120.4 . . ?
C16 C15 C14 119.7(7) . . ?
C16 C15 H15 120.1 . . ?
C14 C15 H15 120.1 . . ?
C17 C16 C15 120.2(7) . . ?
C17 C16 H16 119.9 . . ?
C15 C16 H16 119.9 . . ?
C16 C17 C18 121.3(7) . . ?
C16 C17 H17 119.4 . . ?
C18 C17 H17 119.4 . . ?
C17 C18 C13 120.0(6) . . ?
C17 C18 H18 120 . . ?
C13 C18 H18 120 . . ?
C24 C19 C20 117.7(5) . . ?
C24 C19 P2 116.2(4) . . ?
C20 C19 P2 125.9(4) . . ?
C21 C20 C19 118.7(5) . . ?
C21 C20 P3 117.1(4) . . ?
C19 C20 P3 124.2(4) . . ?
C22 C21 C20 122.0(5) . . ?
C22 C21 H21 119 . . ?
C20 C21 H21 119 . . ?
C23 C22 C21 118.7(5) . . ?
C23 C22 H22 120.7 . . ?
C21 C22 H22 120.7 . . ?
C24 C23 C22 121.0(6) . . ?
C24 C23 H23 119.5 . . ?
C22 C23 H23 119.5 . . ?
C23 C24 C19 121.7(5) . . ?
C23 C24 H24 119.1 . . ?
C19 C24 H24 119.1 . . ?
C26 C25 C30 118.1(5) . . ?
C26 C25 P3 120.8(5) . . ?
C30 C25 P3 121.1(5) . . ?
C25 C26 C27 121.9(6) . . ?
C25 C26 H26 119.1 . . ?
C27 C26 H26 119.1 . . ?
C28 C27 C26 119.2(7) . . ?
C28 C27 H27 120.4 . . ?
C26 C27 H27 120.4 . . ?
C27 C28 C29 120.5(8) . . ?
C27 C28 H28 119.8 . . ?
C29 C28 H28 119.8 . . ?
C30 C29 C28 120.3(8) . . ?
C30 C29 H29 119.8 . . ?
C28 C29 H29 119.8 . . ?
C29 C30 C25 119.9(7) . . ?
C29 C30 H30 120 . . ?
C25 C30 H30 120 . . ?
C32 C31 N1 119.4(6) . . ?
C32 C31 C33 108.0(6) . . ?
N1 C31 C33 114.9(5) . . ?
C32 C31 H31 104.3 . . ?
N1 C31 H31 104.3 . . ?
C33 C31 H31 104.3 . . ?
C31 C32 H32A 109.5 . . ?
C31 C32 H32B 109.5 . . ?
H32A C32 H32B 109.5 . . ?
C31 C32 H32C 109.5 . . ?
H32A C32 H32C 109.5 . . ?
H32B C32 H32C 109.5 . . ?
C31 C33 H33A 109.5 . . ?
C31 C33 H33B 109.5 . . ?
H33A C33 H33B 109.5 . . ?
C31 C33 H33C 109.5 . . ?
H33A C33 H33C 109.5 . . ?
H33B C33 H33C 109.5 . . ?
C36 C34 N1 108.9(6) . . ?
C36 C34 C35 119.0(6) . . ?
N1 C34 C35 112.0(7) . . ?
C36 C34 H34 105.3 . . ?
N1 C34 H34 105.3 . . ?
C35 C34 H34 105.3 . . ?
C34 C35 H35A 109.5 . . ?
C34 C35 H35B 109.5 . . ?
H35A C35 H35B 109.5 . . ?
C34 C35 H35C 109.5 . . ?
H35A C35 H35C 109.5 . . ?
H35B C35 H35C 109.5 . . ?
C34 C36 H36A 109.5 . . ?
C34 C36 H36B 109.5 . . ?
H36A C36 H36B 109.5 . . ?
C34 C36 H36C 109.5 . . ?
H36A C36 H36C 109.5 . . ?
H36B C36 H36C 109.5 . . ?
N2 C37 C39 114.5(4) . . ?
N2 C37 C38 113.7(4) . . ?
C39 C37 C38 113.4(4) . . ?
N2 C37 H37 104.6 . . ?
C39 C37 H37 104.6 . . ?
C38 C37 H37 104.6 . . ?
C37 C38 H38A 109.5 . . ?
C37 C38 H38B 109.5 . . ?
H38A C38 H38B 109.5 . . ?
C37 C38 H38C 109.5 . . ?
H38A C38 H38C 109.5 . . ?
H38B C38 H38C 109.5 . . ?
C37 C39 H39A 109.5 . . ?
C37 C39 H39B 109.5 . . ?
H39A C39 H39B 109.5 . . ?
C37 C39 H39C 109.5 . . ?
H39A C39 H39C 109.5 . . ?
H39B C39 H39C 109.5 . . ?
N2 C40 C42 113.3(4) . . ?
N2 C40 C41 111.0(4) . . ?
C42 C40 C41 110.4(4) . . ?
N2 C40 H40 107.3 . . ?
C42 C40 H40 107.3 . . ?
C41 C40 H40 107.3 . . ?
C40 C41 H41A 109.5 . . ?
C40 C41 H41B 109.5 . . ?
H41A C41 H41B 109.5 . . ?
C40 C41 H41C 109.5 . . ?
H41A C41 H41C 109.5 . . ?
H41B C41 H41C 109.5 . . ?
C40 C42 H42A 109.5 . . ?
C40 C42 H42B 109.5 . . ?
H42A C42 H42B 109.5 . . ?
C40 C42 H42C 109.5 . . ?
H42A C42 H42C 109.5 . . ?
H42B C42 H42C 109.5 . . ?
C48 C43 C44 117.5(4) . . ?
C48 C43 P4 117.0(4) . . ?
C44 C43 P4 125.5(4) . . ?
C45 C44 C43 118.9(4) . . ?
C45 C44 P5 116.9(4) . . ?
C43 C44 P5 124.2(4) . . ?
C46 C45 C44 121.8(5) . . ?
C46 C45 H45 119.1 . . ?
C44 C45 H45 119.1 . . ?
C47 C46 C45 118.8(5) . . ?
C47 C46 H46 120.6 . . ?
C45 C46 H46 120.6 . . ?
C46 C47 C48 120.1(5) . . ?
C46 C47 H47 120 . . ?
C48 C47 H47 120 . . ?
C47 C48 C43 122.8(5) . . ?
C47 C48 H48 118.6 . . ?
C43 C48 H48 118.6 . . ?
C54 C49 C50 119.6(5) . . ?
C54 C49 P4 117.5(4) . . ?
C50 C49 P4 122.9(4) . . ?
C51 C50 C49 120.5(5) . . ?
C51 C50 H50 119.8 . . ?
C49 C50 H50 119.8 . . ?
C52 C51 C50 119.7(5) . . ?
C52 C51 H51 120.2 . . ?
C50 C51 H51 120.2 . . ?
C53 C52 C51 120.4(5) . . ?
C53 C52 H52 119.8 . . ?
C51 C52 H52 119.8 . . ?
C52 C53 C54 120.0(5) . . ?
C52 C53 H53 120 . . ?
C54 C53 H53 120 . . ?
C49 C54 C53 119.8(5) . . ?
C49 C54 H54 120.1 . . ?
C53 C54 H54 120.1 . . ?
C60 C55 C56 119.1(5) . . ?
C60 C55 P5 117.0(4) . . ?
C56 C55 P5 123.9(4) . . ?
C57 C56 C55 120.1(6) . . ?
C57 C56 H56 119.9 . . ?
C55 C56 H56 119.9 . . ?
C58 C57 C56 120.1(6) . . ?
C58 C57 H57 119.9 . . ?
C56 C57 H57 119.9 . . ?
C59 C58 C57 120.5(5) . . ?
C59 C58 H58 119.7 . . ?
C57 C58 H58 119.7 . . ?
C58 C59 C60 119.7(6) . . ?
C58 C59 H59 120.1 . . ?
C60 C59 H59 120.1 . . ?
C55 C60 C59 120.4(5) . . ?
C55 C60 H60 119.8 . . ?
C59 C60 H60 119.8 . . ?
C66 C61 C62 118.5(5) . . ?
C66 C61 P5 113.9(4) . . ?
C62 C61 P5 127.1(4) . . ?
C61 C62 C63 116.9(4) . . ?
C61 C62 P6 128.0(4) . . ?
C63 C62 P6 115.0(3) . . ?
C64 C63 C62 123.1(5) . . ?
C64 C63 H63 118.4 . . ?
C62 C63 H63 118.4 . . ?
C65 C64 C63 119.9(5) . . ?
C65 C64 H64 120.1 . . ?
C63 C64 H64 120.1 . . ?
C64 C65 C66 118.7(5) . . ?
C64 C65 H65 120.7 . . ?
C66 C65 H65 120.7 . . ?
C61 C66 C65 122.9(5) . . ?
C61 C66 H66 118.6 . . ?
C65 C66 H66 118.6 . . ?
C72 C67 C68 118.1(5) . . ?
C72 C67 P6 124.2(4) . . ?
C68 C67 P6 117.7(4) . . ?
C69 C68 C67 119.6(5) . . ?
C69 C68 H68 120.2 . . ?
C67 C68 H68 120.2 . . ?
C68 C69 C70 121.1(5) . . ?
C68 C69 H69 119.4 . . ?
C70 C69 H69 119.4 . . ?
C71 C70 C69 120.2(5) . . ?
C71 C70 H70 119.9 . . ?
C69 C70 H70 119.9 . . ?
C70 C71 C72 119.4(5) . . ?
C70 C71 H71 120.3 . . ?
C72 C71 H71 120.3 . . ?
C67 C72 C71 121.6(5) . . ?
C67 C72 H72 119.2 . . ?
C71 C72 H72 119.2 . . ?
C74 C73 N3 116.3(5) . . ?
C74 C73 C75 113.8(6) . . ?
N3 C73 C75 115.3(5) . . ?
C74 C73 H73 103 . . ?
N3 C73 H73 103 . . ?
C75 C73 H73 103 . . ?
C73 C74 H74A 109.5 . . ?
C73 C74 H74B 109.5 . . ?
H74A C74 H74B 109.5 . . ?
C73 C74 H74C 109.5 . . ?
H74A C74 H74C 109.5 . . ?
H74B C74 H74C 109.5 . . ?
C73 C75 H75A 109.5 . . ?
C73 C75 H75B 109.5 . . ?
H75A C75 H75B 109.5 . . ?
C73 C75 H75C 109.5 . . ?
H75A C75 H75C 109.5 . . ?
H75B C75 H75C 109.5 . . ?
C77 C76 N3 113.4(6) . . ?
C77 C76 C78 111.0(5) . . ?
N3 C76 C78 112.5(5) . . ?
C77 C76 H76 106.4 . . ?
N3 C76 H76 106.4 . . ?
C78 C76 H76 106.4 . . ?
C76 C77 H77A 109.5 . . ?
C76 C77 H77B 109.5 . . ?
H77A C77 H77B 109.5 . . ?
C76 C77 H77C 109.5 . . ?
H77A C77 H77C 109.5 . . ?
H77B C77 H77C 109.5 . . ?
C76 C78 H78A 109.5 . . ?
C76 C78 H78B 109.5 . . ?
H78A C78 H78B 109.5 . . ?
C76 C78 H78C 109.5 . . ?
H78A C78 H78C 109.5 . . ?
H78B C78 H78C 109.5 . . ?
N4 C79 C81 114.4(5) . . ?
N4 C79 C80 111.9(4) . . ?
C81 C79 C80 110.7(4) . . ?
N4 C79 H79 106.4 . . ?
C81 C79 H79 106.4 . . ?
C80 C79 H79 106.4 . . ?
C79 C80 H80A 109.5 . . ?
C79 C80 H80B 109.5 . . ?
H80A C80 H80B 109.5 . . ?
C79 C80 H80C 109.5 . . ?
H80A C80 H80C 109.5 . . ?
H80B C80 H80C 109.5 . . ?
C79 C81 H81A 109.5 . . ?
C79 C81 H81B 109.5 . . ?
H81A C81 H81B 109.5 . . ?
C79 C81 H81C 109.5 . . ?
H81A C81 H81C 109.5 . . ?
H81B C81 H81C 109.5 . . ?
C83 C82 C84 116.2(5) . . ?
C83 C82 N4 113.4(5) . . ?
C84 C82 N4 109.5(6) . . ?
C83 C82 H82 105.6 . . ?
C84 C82 H82 105.6 . . ?
N4 C82 H82 105.6 . . ?
C82 C83 H83A 109.5 . . ?
C82 C83 H83B 109.5 . . ?
H83A C83 H83B 109.5 . . ?
C82 C83 H83C 109.5 . . ?
H83A C83 H83C 109.5 . . ?
H83B C83 H83C 109.5 . . ?
C82 C84 H84A 109.5 . . ?
C82 C84 H84B 109.5 . . ?
H84A C84 H84B 109.5 . . ?
C82 C84 H84C 109.5 . . ?
H84A C84 H84C 109.5 . . ?
H84B C84 H84C 109.5 . . ?
N1S C2S C1S 179.8(10) . . ?
C2S C1S H1S 109.5 . . ?
C2S C1S H2S 109.5 . . ?
H1S C1S H2S 109.5 . . ?
C2S C1S H3S 109.5 . . ?
H1S C1S H3S 109.5 . . ?
H2S C1S H3S 109.5 . . ?
O1NI N1NI O3NI 118.5(6) . . ?
O1NI N1NI O2NI 121.2(6) . . ?
O3NI N1NI O2NI 119.6(6) . . ?
O6NI N2NI O4NI 118.5 . . ?
O6NI N2NI O5NI 121.2 . . ?
O4NI N2NI O5NI 119.5 . . ?

loop_
_geom_bond_atom_site_label_1
_geom_bond_atom_site_label_2
_geom_bond_distance
_geom_bond_site_symmetry_2
_geom_bond_publ_flag
Y1 O6 2.261(3) . ?
Y1 O1 2.283(3) . ?
Y1 O3 2.314(3) . ?
Y1 O5 2.319(3) . ?
Y1 O4 2.330(3) . ?
Y1 O2 2.335(3) . ?
Y1 O7 2.431(3) . ?
Y1 O8 2.485(3) . ?
Y1 N5 2.879(4) . ?
P1 O1 1.502(3) . ?
P1 N1 1.637(4) . ?
P1 C7 1.799(5) . ?
P1 C1 1.827(5) . ?
P2 O2 1.493(3) . ?
P2 C19 1.811(5) . ?
P2 C13 1.811(5) . ?
P2 C2 1.818(5) . ?
P3 O3 1.498(3) . ?
P3 N2 1.631(4) . ?
P3 C25 1.797(5) . ?
P3 C20 1.818(5) . ?
P4 O4 1.507(3) . ?
P4 N3 1.639(4) . ?
P4 C49 1.798(5) . ?
P4 C43 1.824(5) . ?
P5 O5 1.489(3) . ?
P5 C55 1.813(5) . ?
P5 C61 1.815(5) . ?
P5 C44 1.830(4) . ?
P6 O6 1.498(3) . ?
P6 N4 1.631(4) . ?
P6 C67 1.793(5) . ?
P6 C62 1.805(5) . ?
O8 N5 1.282(4) . ?
O7 N5 1.258(5) . ?
O9 N5 1.225(5) . ?
N1 C31 1.459(7) . ?
N1 C34 1.507(8) . ?
N2 C40 1.491(6) . ?
N2 C37 1.494(6) . ?
N3 C73 1.479(6) . ?
N3 C76 1.491(7) . ?
N4 C79 1.487(6) . ?
N4 C82 1.566(7) . ?
C1 C6 1.383(6) . ?
C1 C2 1.409(6) . ?
C2 C3 1.392(6) . ?
C3 C4 1.374(7) . ?
C3 H3 0.95 . ?
C4 C5 1.355(7) . ?
C4 H4 0.95 . ?
C5 C6 1.388(7) . ?
C5 H5 0.95 . ?
C6 H6 0.95 . ?
C7 C12 1.356(6) . ?
C7 C8 1.388(7) . ?
C8 C9 1.406(7) . ?
C8 H8 0.95 . ?
C9 C10 1.336(7) . ?
C9 H9 0.95 . ?
C10 C11 1.387(8) . ?
C10 H10 0.95 . ?
C11 C12 1.402(7) . ?
C11 H11 0.95 . ?
C12 H12 0.95 . ?
C13 C14 1.366(7) . ?
C13 C18 1.395(7) . ?
C14 C15 1.405(8) . ?
C14 H14 0.95 . ?
C15 C16 1.384(9) . ?
C15 H15 0.95 . ?
C16 C17 1.335(8) . ?
C16 H16 0.95 . ?
C17 C18 1.366(7) . ?
C17 H17 0.95 . ?
C18 H18 0.95 . ?
C19 C24 1.402(6) . ?
C19 C20 1.415(6) . ?
C20 C21 1.392(6) . ?
C21 C22 1.386(7) . ?
C21 H21 0.95 . ?
C22 C23 1.367(7) . ?
C22 H22 0.95 . ?
C23 C24 1.365(7) . ?
C23 H23 0.95 . ?
C24 H24 0.95 . ?
C25 C26 1.374(7) . ?
C25 C30 1.412(7) . ?
C26 C27 1.384(7) . ?
C26 H26 0.95 . ?
C27 C28 1.368(9) . ?
C27 H27 0.95 . ?
C28 C29 1.382(9) . ?
C28 H28 0.95 . ?
C29 C30 1.375(8) . ?
C29 H29 0.95 . ?
C30 H30 0.95 . ?
C31 C32 1.424(8) . ?
C31 C33 1.524(8) . ?
C31 H31 1 . ?
C32 H32A 0.98 . ?
C32 H32B 0.98 . ?
C32 H32C 0.98 . ?
C33 H33A 0.98 . ?
C33 H33B 0.98 . ?
C33 H33C 0.98 . ?
C34 C36 1.472(8) . ?
C34 C35 1.510(8) . ?
C34 H34 1 . ?
C35 H35A 0.98 . ?
C35 H35B 0.98 . ?
C35 H35C 0.98 . ?
C36 H36A 0.98 . ?
C36 H36B 0.98 . ?
C36 H36C 0.98 . ?
C37 C39 1.507(6) . ?
C37 C38 1.513(6) . ?
C37 H37 1 . ?
C38 H38A 0.98 . ?
C38 H38B 0.98 . ?
C38 H38C 0.98 . ?
C39 H39A 0.98 . ?
C39 H39B 0.98 . ?
C39 H39C 0.98 . ?
C40 C42 1.510(7) . ?
C40 C41 1.554(6) . ?
C40 H40 1 . ?
C41 H41A 0.98 . ?
C41 H41B 0.98 . ?
C41 H41C 0.98 . ?
C42 H42A 0.98 . ?
C42 H42B 0.98 . ?
C42 H42C 0.98 . ?
C43 C48 1.385(6) . ?
C43 C44 1.418(6) . ?
C44 C45 1.393(6) . ?
C45 C46 1.391(6) . ?
C45 H45 0.95 . ?
C46 C47 1.372(6) . ?
C46 H46 0.95 . ?
C47 C48 1.374(6) . ?
C47 H47 0.95 . ?
C48 H48 0.95 . ?
C49 C54 1.380(6) . ?
C49 C50 1.387(6) . ?
C50 C51 1.381(7) . ?
C50 H50 0.95 . ?
C51 C52 1.380(6) . ?
C51 H51 0.95 . ?
C52 C53 1.374(7) . ?
C52 H52 0.95 . ?
C53 C54 1.395(7) . ?
C53 H53 0.95 . ?
C54 H54 0.95 . ?
C55 C60 1.377(7) . ?
C55 C56 1.380(6) . ?
C56 C57 1.378(7) . ?
C56 H56 0.95 . ?
C57 C58 1.365(8) . ?
C57 H57 0.95 . ?
C58 C59 1.361(7) . ?
C58 H58 0.95 . ?
C59 C60 1.385(6) . ?
C59 H59 0.95 . ?
C60 H60 0.95 . ?
C61 C66 1.390(6) . ?
C61 C62 1.408(6) . ?
C62 C63 1.417(6) . ?
C63 C64 1.367(6) . ?
C63 H63 0.95 . ?
C64 C65 1.363(6) . ?
C64 H64 0.95 . ?
C65 C66 1.395(6) . ?
C65 H65 0.95 . ?
C66 H66 0.95 . ?
C67 C72 1.382(6) . ?
C67 C68 1.425(6) . ?
C68 C69 1.371(6) . ?
C68 H68 0.95 . ?
C69 C70 1.383(6) . ?
C69 H69 0.95 . ?
C70 C71 1.372(6) . ?
C70 H70 0.95 . ?
C71 C72 1.392(6) . ?
C71 H71 0.95 . ?
C72 H72 0.95 . ?
C73 C74 1.471(7) . ?
C73 C75 1.523(7) . ?
C73 H73 1 . ?
C74 H74A 0.98 . ?
C74 H74B 0.98 . ?
C74 H74C 0.98 . ?
C75 H75A 0.98 . ?
C75 H75B 0.98 . ?
C75 H75C 0.98 . ?
C76 C77 1.484(8) . ?
C76 C78 1.517(8) . ?
C76 H76 1 . ?
C77 H77A 0.98 . ?
C77 H77B 0.98 . ?
C77 H77C 0.98 . ?
C78 H78A 0.98 . ?
C78 H78B 0.98 . ?
C78 H78C 0.98 . ?
C79 C81 1.506(7) . ?
C79 C80 1.541(7) . ?
C79 H79 1 . ?
C80 H80A 0.98 . ?
C80 H80B 0.98 . ?
C80 H80C 0.98 . ?
C81 H81A 0.98 . ?
C81 H81B 0.98 . ?
C81 H81C 0.98 . ?
C82 C83 1.480(7) . ?
C82 C84 1.518(8) . ?
C82 H82 1 . ?
C83 H83A 0.98 . ?
C83 H83B 0.98 . ?
C83 H83C 0.98 . ?
C84 H84A 0.98 . ?
C84 H84B 0.98 . ?
C84 H84C 0.98 . ?
N1S C2S 1.133(8) . ?
C2S C1S 1.451(8) . ?
C1S H1S 0.98 . ?
C1S H2S 0.98 . ?
C1S H3S 0.98 . ?
N1NI O1NI 1.220(5) . ?
N1NI O3NI 1.221(6) . ?
N1NI O2NI 1.235(6) . ?
N2NI O6NI 1.2193 . ?
N2NI O4NI 1.2207 . ?
N2NI O5NI 1.2336 . ?

loop_
_platon_squeeze_void_nr
_platon_squeeze_void_average_x
_platon_squeeze_void_average_y
_platon_squeeze_void_average_z
_platon_squeeze_void_volume
_platon_squeeze_void_count_electrons
_platon_squeeze_void_content
1 0.500 -0.037 0.500 587 165 ' '
